data_4506789
loop_
_publ_author_name
'Mihalcea, Ionut'
'Henry, Natacha'
'Bousquet, Till'
'Volkringer, Christophe'
'Loiseau, Thierry'

_publ_section_title
;
 Six-Fold Coordinated Uranyl Cations in Extended Coordination Polymers
;
_journal_issue 9
_journal_name_full 'Crystal Growth &amp; Design'
_journal_page_first 4641
_journal_paper_doi 10.1021/cg300853f
_journal_volume 12
_journal_year 2012
_chemical_formula_moiety '1(U O2 2+).  4(C14 O4 H8 2-) '
_chemical_formula_sum 'C14 H8 O6 U'
_chemical_formula_weight 510.23
_chemical_name_systematic
; 
 ? 
;
_space_group_IT_number 12
_symmetry_cell_setting monoclinic
_symmetry_space_group_name_Hall '-C 2y'
_symmetry_space_group_name_H-M 'C 1 2/m 1'
_atom_sites_solution_hydrogens geom
_atom_sites_solution_primary direct
_atom_sites_solution_secondary difmap
_audit_creation_method SHELXL-97
_cell_angle_alpha 90.00
_cell_angle_beta 103.3640(10)
_cell_angle_gamma 90.00
_cell_formula_units_Z 2
_cell_length_a 9.0105(2)
_cell_length_b 14.4741(3)
_cell_length_c 5.30670(10)
_cell_measurement_reflns_used 4520
_cell_measurement_temperature 293(2)
_cell_measurement_theta_max 26.920
_cell_measurement_theta_min 2.716
_cell_volume 673.35(2)
_computing_structure_refinement 'SHELXL-97 (Sheldrick, 2008)'
_computing_structure_solution 'SHELXS-97 (Sheldrick, 2008)'
_diffrn_ambient_temperature 293(2)
_diffrn_measured_fraction_theta_full 0.998
_diffrn_measured_fraction_theta_max 0.998
_diffrn_radiation_monochromator graphite
_diffrn_radiation_source 'fine-focus sealed tube'
_diffrn_radiation_type MoK\a
_diffrn_radiation_wavelength 0.71073
_diffrn_reflns_av_R_equivalents 0.0476
_diffrn_reflns_av_sigmaI/netI 0.0266
_diffrn_reflns_limit_h_max 13
_diffrn_reflns_limit_h_min -13
_diffrn_reflns_limit_k_max 21
_diffrn_reflns_limit_k_min -20
_diffrn_reflns_limit_l_max 7
_diffrn_reflns_limit_l_min -7
_diffrn_reflns_number 11277
_diffrn_reflns_theta_full 31.26
_diffrn_reflns_theta_max 31.26
_diffrn_reflns_theta_min 2.72
_exptl_absorpt_coefficient_mu 12.077
_exptl_absorpt_correction_T_max 0.5167
_exptl_absorpt_correction_T_min 0.1522
_exptl_absorpt_correction_type empirical
_exptl_absorpt_process_details sadabs
_exptl_crystal_colour yellow
_exptl_crystal_density_diffrn 2.517
_exptl_crystal_density_method 'not measured'
_exptl_crystal_description needle
_exptl_crystal_F_000 464
_exptl_crystal_size_max 0.25
_exptl_crystal_size_mid 0.19
_exptl_crystal_size_min 0.06
_refine_diff_density_max 1.400
_refine_diff_density_min -0.657
_refine_diff_density_rms 0.150
_refine_ls_extinction_method none
_refine_ls_goodness_of_fit_ref 1.121
_refine_ls_hydrogen_treatment constr
_refine_ls_matrix_type full
_refine_ls_number_parameters 53
_refine_ls_number_reflns 1143
_refine_ls_number_restraints 0
_refine_ls_restrained_S_all 1.121
_refine_ls_R_factor_all 0.0231
_refine_ls_R_factor_gt 0.0219
_refine_ls_shift/su_max 0.000
_refine_ls_shift/su_mean 0.000
_refine_ls_structure_factor_coef Fsqd
_refine_ls_weighting_details 'calc w=1/[\s^2^(Fo^2^)+(0.0248P)^2^+0.0000P] where P=(Fo^2^+2Fc^2^)/3'
_refine_ls_weighting_scheme calc
_refine_ls_wR_factor_gt 0.0448
_refine_ls_wR_factor_ref 0.0451
_reflns_number_gt 1125
_reflns_number_total 1143
_reflns_threshold_expression >2sigma(I)
_cod_data_source_file cg300853f_si_002.cif
_cod_data_source_block ubp001
_cod_original_sg_symbol_H-M C2/m
_cod_database_code 4506789

loop_
_symmetry_equiv_pos_as_xyz
'x, y, z'
'-x, y, -z'
'x+1/2, y+1/2, z'
'-x+1/2, y+1/2, -z'
'-x, -y, -z'
'x, -y, z'
'-x+1/2, -y+1/2, -z'
'x+1/2, -y+1/2, z'

loop_
_atom_site_label
_atom_site_type_symbol
_atom_site_fract_x
_atom_site_fract_y
_atom_site_fract_z
_atom_site_U_iso_or_equiv
_atom_site_adp_type
_atom_site_occupancy
_atom_site_symmetry_multiplicity
_atom_site_calc_flag
_atom_site_refinement_flags
U1 U 0.0000 0.5000 0.0000 0.02348(8) Uani 1 4 d S
O11 O 0.0330(4) 0.38956(19) 0.3163(6) 0.0579(9) Uani 1 1 d .
O1U O 0.1962(5) 0.5000 0.0177(8) 0.0562(11) Uani 1 2 d S
C2 C 0.0000 0.2449(3) 0.5000 0.0265(8) Uani 1 2 d S
C5 C 0.0000 0.0512(3) 0.5000 0.0262(8) Uani 1 2 d S
C1 C 0.0000 0.3476(3) 0.5000 0.0277(8) Uani 1 2 d S
C4 C 0.0708(7) 0.1010(3) 0.3409(10) 0.0632(15) Uani 1 1 d .
H4 H 0.1210 0.0697 0.2322 0.076 Uiso 1 1 calc R
C3 C 0.0694(7) 0.1966(3) 0.3383(10) 0.0629(15) Uani 1 1 d .
H3 H 0.1163 0.2283 0.2252 0.075 Uiso 1 1 calc R

loop_
_atom_site_aniso_label
_atom_site_aniso_U_11
_atom_site_aniso_U_22
_atom_site_aniso_U_33
_atom_site_aniso_U_23
_atom_site_aniso_U_13
_atom_site_aniso_U_12
U1 0.03677(13) 0.01522(10) 0.02253(11) 0.000 0.01520(9) 0.000
O11 0.115(3) 0.0277(13) 0.0408(14) 0.0141(11) 0.0388(16) 0.0185(15)
O1U 0.042(2) 0.086(3) 0.045(2) 0.000 0.0199(18) 0.000
C2 0.032(2) 0.0222(19) 0.0245(19) 0.000 0.0047(16) 0.000
C5 0.031(2) 0.024(2) 0.0234(18) 0.000 0.0064(16) 0.000
C1 0.039(2) 0.0215(19) 0.0228(18) 0.000 0.0071(17) 0.000
C4 0.112(4) 0.0275(18) 0.076(3) 0.0147(19) 0.074(3) 0.024(2)
C3 0.115(4) 0.0253(17) 0.073(3) 0.0191(18) 0.073(3) 0.019(2)

loop_
_atom_type_symbol
_atom_type_description
_atom_type_scat_dispersion_real
_atom_type_scat_dispersion_imag
_atom_type_scat_source
C C 0.0033 0.0016 'International Tables Vol C Tables 4.2.6.8 and 6.1.1.4'
O O 0.0106 0.0060 'International Tables Vol C Tables 4.2.6.8 and 6.1.1.4'
U U -9.6767 9.6646 'International Tables Vol C Tables 4.2.6.8 and 6.1.1.4'
H H 0.0000 0.0000 'International Tables Vol C Tables 4.2.6.8 and 6.1.1.4'

loop_
_geom_angle_atom_site_label_1
_geom_angle_atom_site_label_2
_geom_angle_atom_site_label_3
_geom_angle
_geom_angle_site_symmetry_1
_geom_angle_site_symmetry_3
O1U U1 O1U 180.0 . 5_565
O1U U1 O11 90.13(14) . 6_565
O1U U1 O11 89.87(14) 5_565 6_565
O1U U1 O11 89.87(14) . 2
O1U U1 O11 90.13(14) 5_565 2
O11 U1 O11 180.00(10) 6_565 2
O1U U1 O11 89.87(14) . 5_565
O1U U1 O11 90.13(14) 5_565 5_565
O11 U1 O11 91.31(15) 6_565 5_565
O11 U1 O11 88.69(15) 2 5_565
O1U U1 O11 90.13(14) . .
O1U U1 O11 89.87(14) 5_565 .
O11 U1 O11 88.69(15) 6_565 .
O11 U1 O11 91.31(15) 2 .
O11 U1 O11 180.0 5_565 .
C1 O11 U1 154.7(3) . .
C3 C2 C3 118.4(4) . 2_556
C3 C2 C1 120.8(2) . .
C3 C2 C1 120.8(2) 2_556 .
C4 C5 C4 116.7(4) . 2_556
C4 C5 C5 121.6(2) . 5_556
C4 C5 C5 121.6(2) 2_556 5_556
O11 C1 O11 121.4(4) . 2_556
O11 C1 C2 119.3(2) . .
O11 C1 C2 119.3(2) 2_556 .
C5 C4 C3 121.8(4) . .
C5 C4 H4 119.1 . .
C3 C4 H4 119.1 . .
C2 C3 C4 120.6(4) . .
C2 C3 H3 119.7 . .
C4 C3 H3 119.7 . .

loop_
_geom_bond_atom_site_label_1
_geom_bond_atom_site_label_2
_geom_bond_distance
_geom_bond_site_symmetry_2
U1 O1U 1.748(4) .
U1 O1U 1.748(4) 5_565
U1 O11 2.287(3) 6_565
U1 O11 2.287(3) 2
U1 O11 2.287(3) 5_565
U1 O11 2.287(3) .
O11 C1 1.242(3) .
C2 C3 1.366(4) .
C2 C3 1.366(4) 2_556
C2 C1 1.486(6) .
C5 C4 1.374(4) .
C5 C4 1.374(4) 2_556
C5 C5 1.483(9) 5_556
C1 O11 1.242(3) 2_556
C4 C3 1.383(5) .
C4 H4 0.9300 .
C3 H3 0.9300 .
